data_7001485
loop_
_publ_author_name
'Neshat, Abdollah'
'Seambos, Cheryl L.'
'Beck, John F.'
'Schmidt, Joseph A. R.'

_publ_section_title
;
 Mono-anionic acetophenone imine ligands: synthesis, ortho-lithiation
 and first examples of group (v) metal complexes
;
_journal_issue 25
_journal_name_full 'Dalton Transactions'
_journal_page_first 4987
_journal_page_last 5000
_journal_paper_doi 10.1039/b903836a
_journal_year 2009
_chemical_formula_sum 'C68 H81 Cl N3 O4 Ta'
_chemical_formula_weight 1220.76
_chemical_name_systematic
;
?
;
_space_group_IT_number 15
_symmetry_cell_setting monoclinic
_symmetry_Int_Tables_number 15
_symmetry_space_group_name_Hall '-C 2yc'
_symmetry_space_group_name_H-M 'C 1 2/c 1'
_atom_sites_solution_hydrogens geom
_atom_sites_solution_primary direct
_atom_sites_solution_secondary difmap
_audit_creation_method SHELXL-97
_cell_angle_alpha 90.00
_cell_angle_beta 99.180(1)
_cell_angle_gamma 90.00
_cell_formula_units_Z 8
_cell_length_a 20.5332(8)
_cell_length_b 14.7874(6)
_cell_length_c 39.729(2)
_cell_measurement_reflns_used 5660
_cell_measurement_temperature 140(2)
_cell_measurement_theta_max 25.05
_cell_measurement_theta_min 2.20
_cell_volume 11908.5(9)
_computing_cell_refinement 'Bruker SMART'
_computing_data_collection 'Bruker SMART'
_computing_data_reduction 'Bruker SAINT'
_computing_molecular_graphics 'Bruker SHELXTL'
_computing_publication_material 'Bruker SHELXTL'
_computing_structure_refinement 'SHELXL-97 (Sheldrick, 1997)'
_computing_structure_solution 'SHELXS-97 (Sheldrick, 1990)'
_diffrn_ambient_temperature 140(2)
_diffrn_measured_fraction_theta_full 0.999
_diffrn_measured_fraction_theta_max 0.999
_diffrn_measurement_device_type 'SMART CCD'
_diffrn_measurement_method \w-scan
_diffrn_radiation_monochromator graphite
_diffrn_radiation_source 'fine-focus sealed tube'
_diffrn_radiation_type MoK\a
_diffrn_radiation_wavelength 0.71073
_diffrn_reflns_av_R_equivalents 0.0614
_diffrn_reflns_av_sigmaI/netI 0.0485
_diffrn_reflns_limit_h_max 27
_diffrn_reflns_limit_h_min -27
_diffrn_reflns_limit_k_max 19
_diffrn_reflns_limit_k_min -19
_diffrn_reflns_limit_l_max 53
_diffrn_reflns_limit_l_min -52
_diffrn_reflns_number 66517
_diffrn_reflns_theta_full 28.32
_diffrn_reflns_theta_max 28.32
_diffrn_reflns_theta_min 1.04
_exptl_absorpt_coefficient_mu 1.941
_exptl_absorpt_correction_T_max 1.000
_exptl_absorpt_correction_T_min 0.871
_exptl_absorpt_correction_type empirical
_exptl_absorpt_process_details SADABS
_exptl_crystal_colour orange
_exptl_crystal_density_diffrn 1.362
_exptl_crystal_density_method 'not measured'
_exptl_crystal_description plate
_exptl_crystal_F_000 5056
_exptl_crystal_size_max 0.14
_exptl_crystal_size_mid 0.10
_exptl_crystal_size_min 0.08
_refine_diff_density_max 1.692
_refine_diff_density_min -1.670
_refine_diff_density_rms 0.117
_refine_ls_extinction_method none
_refine_ls_goodness_of_fit_ref 1.044
_refine_ls_hydrogen_treatment constr
_refine_ls_matrix_type full
_refine_ls_number_parameters 669
_refine_ls_number_reflns 14845
_refine_ls_number_restraints 0
_refine_ls_restrained_S_all 1.044
_refine_ls_R_factor_all 0.0545
_refine_ls_R_factor_gt 0.0406
_refine_ls_shift/su_max 0.009
_refine_ls_shift/su_mean 0.000
_refine_ls_structure_factor_coef Fsqd
_refine_ls_weighting_details 'calc w=1/[\s^2^(Fo^2^)+(0.0425P)^2^+58.6716P] where P=(Fo^2^+2Fc^2^)/3'
_refine_ls_weighting_scheme calc
_refine_ls_wR_factor_gt 0.0862
_refine_ls_wR_factor_ref 0.0929
_reflns_number_gt 12324
_reflns_number_total 14845
_reflns_threshold_expression >2sigma(I)
_cod_data_source_file b903836a.txt
_cod_data_source_block (1)2Ta(N-2,6-iPr2C6H3)Cl_(23)
_cod_depositor_comments
;
The following automatic conversions were performed:
'_symmetry_cell_setting' value 'Monoclinic' changed to 'monoclinic'
according to '/home/saulius/struct/CIF-dictionaries/cif_core.dic'
dictionary named 'cif_core.dic' version 2.4.1 from 2010-06-29.

Automatic conversion script
Id: cif_fix_enum 1527 2010-12-29 10:47:43Z saulius 
;
_cod_original_cell_volume 11908.6(8)
_cod_original_sg_symbol_H-M C2/c
_cod_database_code 7001485

loop_
_symmetry_equiv_pos_as_xyz
'x, y, z'
'-x, y, -z+1/2'
'x+1/2, y+1/2, z'
'-x+1/2, y+1/2, -z+1/2'
'-x, -y, -z'
'x, -y, z-1/2'
'-x+1/2, -y+1/2, -z'
'x+1/2, -y+1/2, z-1/2'

loop_
_atom_site_label
_atom_site_type_symbol
_atom_site_fract_x
_atom_site_fract_y
_atom_site_fract_z
_atom_site_U_iso_or_equiv
_atom_site_adp_type
_atom_site_occupancy
_atom_site_symmetry_multiplicity
_atom_site_calc_flag
_atom_site_refinement_flags
_atom_site_disorder_assembly
_atom_site_disorder_group
Ta1 Ta 0.842254(7) 0.012409(9) 0.871921(3) 0.01727(5) Uani 1 1 d . . .
Cl1 Cl 0.88480(4) 0.10952(6) 0.91737(2) 0.02632(18) Uani 1 1 d . . .
O1 O 0.72982(14) -0.0470(2) 0.79118(7) 0.0324(6) Uani 1 1 d . . .
O2 O 0.65909(15) -0.1652(2) 0.77601(7) 0.0381(7) Uani 1 1 d . . .
O3 O 0.90375(14) 0.0713(2) 0.79455(7) 0.0339(6) Uani 1 1 d . . .
O4 O 0.85489(19) 0.1278(3) 0.74295(8) 0.0579(11) Uani 1 1 d . . .
N1 N 0.91602(14) -0.02396(19) 0.85748(7) 0.0201(6) Uani 1 1 d . . .
N2 N 0.84462(14) -0.10401(19) 0.91273(7) 0.0191(6) Uani 1 1 d . . .
N3 N 0.73777(14) 0.0960(2) 0.87784(7) 0.0209(6) Uani 1 1 d . . .
C1 C 0.97180(17) -0.0442(2) 0.84292(9) 0.0219(7) Uani 1 1 d . A .
C2 C 1.03055(19) 0.0058(3) 0.85264(10) 0.0304(8) Uani 1 1 d . . .
C3 C 1.0845(2) -0.0157(3) 0.83711(11) 0.0388(10) Uani 1 1 d . . .
H3A H 1.1234 0.0168 0.8429 0.047 Uiso 1 1 calc R . .
C4 C 1.0818(2) -0.0836(3) 0.81343(12) 0.0409(11) Uani 1 1 d . . .
H4A H 1.1187 -0.0967 0.8034 0.049 Uiso 1 1 calc R . .
C5 C 1.0248(2) -0.1323(3) 0.80449(11) 0.0377(10) Uani 1 1 d . A .
H5A H 1.0236 -0.1785 0.7885 0.045 Uiso 1 1 calc R . .
C6 C 0.9689(2) -0.1141(3) 0.81887(10) 0.0295(8) Uani 1 1 d . . .
C7 C 1.0340(2) 0.0788(3) 0.87920(12) 0.0393(10) Uani 1 1 d . . .
H7A H 1.0034 0.0624 0.8948 0.047 Uiso 1 1 calc R . .
C8 C 1.1025(2) 0.0915(4) 0.90074(12) 0.0479(12) Uani 1 1 d . . .
H8A H 1.1171 0.0352 0.9114 0.072 Uiso 1 1 calc R . .
H8B H 1.1001 0.1364 0.9179 0.072 Uiso 1 1 calc R . .
H8C H 1.1332 0.1107 0.8863 0.072 Uiso 1 1 calc R . .
C9 C 1.0104(3) 0.1674(4) 0.86242(15) 0.0573(14) Uani 1 1 d . . .
H9A H 0.9677 0.1590 0.8490 0.086 Uiso 1 1 calc R . .
H9B H 1.0409 0.1871 0.8480 0.086 Uiso 1 1 calc R . .
H9C H 1.0078 0.2121 0.8796 0.086 Uiso 1 1 calc R . .
C10 C 0.9063(2) -0.1672(4) 0.80817(12) 0.0504(14) Uani 1 1 d . A 1
H10A H 0.8749 -0.1567 0.8239 0.060 Uiso 1 1 calc R A 1
C10A C 0.9060 -0.1668 0.8083 0.049 Uani 0.00 1 d P A 2
C11 C 0.8754(3) -0.1499(4) 0.77291(18) 0.079(2) Uani 1 1 d . . .
H11A H 0.8621 -0.0877 0.7706 0.119 Uiso 1 1 calc R A 1
H11B H 0.8375 -0.1881 0.7672 0.119 Uiso 1 1 calc R A 1
H11C H 0.9065 -0.1625 0.7578 0.119 Uiso 1 1 calc R A 1
C12B C 0.8968(8) -0.2509(9) 0.8189(3) 0.080(5) Uani 0.50 1 d P A 2
H12D H 0.8614 -0.2513 0.8320 0.120 Uiso 0.50 1 calc PR A 2
H12E H 0.9365 -0.2719 0.8328 0.120 Uiso 0.50 1 calc PR A 2
H12F H 0.8860 -0.2900 0.7995 0.120 Uiso 0.50 1 calc PR A 2
C12 C 0.9289(6) -0.2773(7) 0.8085(3) 0.042(3) Uani 0.50 1 d P A 1
H12A H 0.8906 -0.3143 0.8020 0.064 Uiso 0.50 1 calc PR A 1
H12B H 0.9499 -0.2938 0.8311 0.064 Uiso 0.50 1 calc PR A 1
H12C H 0.9592 -0.2863 0.7927 0.064 Uiso 0.50 1 calc PR A 1
C13 C 0.77407(16) -0.0988(2) 0.84989(9) 0.0190(7) Uani 1 1 d . . .
C14 C 0.73428(18) -0.1064(2) 0.81844(9) 0.0240(7) Uani 1 1 d . . .
C15 C 0.69213(19) -0.1785(3) 0.80832(10) 0.0287(8) Uani 1 1 d . . .
C16 C 0.6872(2) -0.2517(3) 0.82876(11) 0.0344(9) Uani 1 1 d . . .
H16A H 0.6592 -0.3000 0.8218 0.041 Uiso 1 1 calc R . .
C17 C 0.72689(19) -0.2494(3) 0.86063(10) 0.0288(8) Uani 1 1 d . . .
H17A H 0.7261 -0.2979 0.8754 0.035 Uiso 1 1 calc R . .
C18 C 0.76785(17) -0.1758(2) 0.87084(9) 0.0224(7) Uani 1 1 d . . .
C19 C 0.6727(2) -0.0725(3) 0.76881(11) 0.0441(11) Uani 1 1 d . . .
H19A H 0.6796 -0.0663 0.7453 0.053 Uiso 1 1 calc R . .
H19B H 0.6358 -0.0344 0.7722 0.053 Uiso 1 1 calc R . .
C20 C 0.80814(17) -0.1744(2) 0.90483(9) 0.0221(7) Uani 1 1 d . . .
C21 C 0.8044(2) -0.2531(3) 0.92855(10) 0.0311(9) Uani 1 1 d . . .
H21A H 0.8331 -0.2422 0.9497 0.047 Uiso 1 1 calc R . .
H21B H 0.8179 -0.3073 0.9183 0.047 Uiso 1 1 calc R . .
H21C H 0.7599 -0.2599 0.9327 0.047 Uiso 1 1 calc R . .
C22 C 0.89241(17) -0.1079(2) 0.94436(9) 0.0221(7) Uani 1 1 d . . .
C23 C 0.87675(18) -0.0726(3) 0.97473(9) 0.0245(7) Uani 1 1 d . . .
C24 C 0.9234(2) -0.0796(3) 1.00413(10) 0.0318(9) Uani 1 1 d . . .
H24A H 0.9138 -0.0560 1.0245 0.038 Uiso 1 1 calc R . .
C25 C 0.9834(2) -0.1204(3) 1.00381(10) 0.0365(10) Uani 1 1 d . . .
H25A H 1.0140 -0.1242 1.0237 0.044 Uiso 1 1 calc R . .
C26 C 0.99785(19) -0.1559(3) 0.97370(11) 0.0323(9) Uani 1 1 d . . .
H26A H 1.0383 -0.1841 0.9737 0.039 Uiso 1 1 calc R . .
C27 C 0.95341(18) -0.1506(2) 0.94337(9) 0.0239(7) Uani 1 1 d . . .
C28 C 0.97285(19) -0.1923(3) 0.91135(10) 0.0279(8) Uani 1 1 d . . .
H28A H 0.9426 -0.1696 0.8916 0.033 Uiso 1 1 calc R . .
C29 C 0.9675(2) -0.2957(3) 0.91179(12) 0.0384(10) Uani 1 1 d . . .
H29A H 0.9234 -0.3128 0.9143 0.058 Uiso 1 1 calc R . .
H29B H 0.9980 -0.3194 0.9306 0.058 Uiso 1 1 calc R . .
H29C H 0.9777 -0.3198 0.8908 0.058 Uiso 1 1 calc R . .
C30 C 1.0430(2) -0.1662(3) 0.90702(12) 0.0395(10) Uani 1 1 d . . .
H30A H 1.0468 -0.1015 0.9066 0.059 Uiso 1 1 calc R . .
H30B H 1.0528 -0.1908 0.8860 0.059 Uiso 1 1 calc R . .
H30C H 1.0736 -0.1899 0.9257 0.059 Uiso 1 1 calc R . .
C31 C 0.8102(2) -0.0309(3) 0.97755(10) 0.0328(9) Uani 1 1 d . . .
H31A H 0.7856 -0.0226 0.9545 0.039 Uiso 1 1 calc R . .
C32 C 0.8180(2) 0.0615(3) 0.99523(11) 0.0407(10) Uani 1 1 d . . .
H32A H 0.8429 0.1009 0.9829 0.061 Uiso 1 1 calc R . .
H32B H 0.8408 0.0542 1.0181 0.061 Uiso 1 1 calc R . .
H32C H 0.7752 0.0872 0.9957 0.061 Uiso 1 1 calc R . .
C33 C 0.7698(2) -0.0935(4) 0.99754(13) 0.0509(13) Uani 1 1 d . . .
H33A H 0.7641 -0.1513 0.9865 0.076 Uiso 1 1 calc R . .
H33B H 0.7273 -0.0669 0.9982 0.076 Uiso 1 1 calc R . .
H33C H 0.7927 -0.1011 1.0204 0.076 Uiso 1 1 calc R . .
C34 C 0.81067(18) 0.0940(2) 0.82607(9) 0.0235(7) Uani 1 1 d . . .
C35 C 0.8417(2) 0.1012(3) 0.79781(10) 0.0278(8) Uani 1 1 d . . .
C36 C 0.8138(3) 0.1375(3) 0.76685(11) 0.0443(12) Uani 1 1 d . . .
C37 C 0.7517(3) 0.1720(4) 0.76173(12) 0.0572(16) Uani 1 1 d . . .
H37A H 0.7324 0.1948 0.7407 0.069 Uiso 1 1 calc R . .
C38 C 0.7184(2) 0.1715(3) 0.78969(11) 0.0453(12) Uani 1 1 d . . .
H38A H 0.6764 0.1968 0.7876 0.054 Uiso 1 1 calc R . .
C39 C 0.7465(2) 0.1339(3) 0.82064(9) 0.0286(8) Uani 1 1 d . . .
C40 C 0.9156(2) 0.0985(3) 0.76187(11) 0.0416(11) Uani 1 1 d . . .
H40A H 0.9330 0.0482 0.7504 0.050 Uiso 1 1 calc R . .
H40B H 0.9476 0.1473 0.7640 0.050 Uiso 1 1 calc R . .
C41 C 0.71052(19) 0.1350(3) 0.84996(10) 0.0276(8) Uani 1 1 d . . .
C42 C 0.6455(2) 0.1841(3) 0.84579(11) 0.0400(11) Uani 1 1 d . . .
H42A H 0.6271 0.1794 0.8665 0.060 Uiso 1 1 calc R . .
H42B H 0.6156 0.1575 0.8274 0.060 Uiso 1 1 calc R . .
H42C H 0.6522 0.2466 0.8409 0.060 Uiso 1 1 calc R . .
C43 C 0.70657(17) 0.1102(2) 0.90779(9) 0.0225(7) Uani 1 1 d . . .
C44 C 0.66330(17) 0.0446(3) 0.91714(10) 0.0251(7) Uani 1 1 d . . .
C45 C 0.63175(18) 0.0619(3) 0.94488(10) 0.0276(8) Uani 1 1 d . . .
H45A H 0.6029 0.0190 0.9513 0.033 Uiso 1 1 calc R . .
C46 C 0.64224(19) 0.1413(3) 0.96308(10) 0.0293(8) Uani 1 1 d . . .
H46A H 0.6205 0.1518 0.9815 0.035 Uiso 1 1 calc R . .
C47 C 0.68504(19) 0.2048(3) 0.95390(10) 0.0274(8) Uani 1 1 d . . .
H47A H 0.6925 0.2576 0.9666 0.033 Uiso 1 1 calc R . .
C48 C 0.71763(17) 0.1922(2) 0.92595(9) 0.0237(7) Uani 1 1 d . . .
C49 C 0.76070(19) 0.2685(3) 0.91621(10) 0.0274(8) Uani 1 1 d . . .
H49A H 0.7831 0.2471 0.8977 0.033 Uiso 1 1 calc R . .
C50 C 0.8133(2) 0.2980(3) 0.94606(11) 0.0353(9) Uani 1 1 d . . .
H50A H 0.8401 0.2470 0.9543 0.053 Uiso 1 1 calc R . .
H50B H 0.7922 0.3215 0.9641 0.053 Uiso 1 1 calc R . .
H50C H 0.8406 0.3441 0.9385 0.053 Uiso 1 1 calc R . .
C51 C 0.7195(2) 0.3525(3) 0.90354(12) 0.0384(10) Uani 1 1 d . . .
H51A H 0.6863 0.3359 0.8847 0.058 Uiso 1 1 calc R . .
H51B H 0.7478 0.3978 0.8963 0.058 Uiso 1 1 calc R . .
H51C H 0.6987 0.3760 0.9217 0.058 Uiso 1 1 calc R . .
C52 C 0.6490(2) -0.0421(3) 0.89664(11) 0.0329(9) Uani 1 1 d . . .
H52A H 0.6887 -0.0563 0.8868 0.040 Uiso 1 1 calc R . .
C53 C 0.6358(2) -0.1231(3) 0.91822(13) 0.0453(11) Uani 1 1 d . . .
H53A H 0.6715 -0.1299 0.9368 0.068 Uiso 1 1 calc R . .
H53B H 0.6321 -0.1767 0.9044 0.068 Uiso 1 1 calc R . .
H53C H 0.5954 -0.1137 0.9270 0.068 Uiso 1 1 calc R . .
C54 C 0.5930(3) -0.0312(4) 0.86713(15) 0.0679(17) Uani 1 1 d . . .
H54A H 0.6017 0.0198 0.8535 0.102 Uiso 1 1 calc R . .
H54B H 0.5525 -0.0215 0.8758 0.102 Uiso 1 1 calc R . .
H54C H 0.5893 -0.0849 0.8534 0.102 Uiso 1 1 calc R . .
C84 C 0.4455(8) 0.1203(10) 1.0002(4) 0.056(4) Uiso 0.50 1 d P B -1
H84A H 0.4203 0.1726 0.9997 0.067 Uiso 0.50 1 calc PR B -1
C85 C 0.4258(7) 0.0317(9) 0.9779(3) 0.069(3) Uiso 0.50 1 d P B -1
H85A H 0.3826 0.0272 0.9632 0.083 Uiso 0.50 1 d P C -1
C86 C 0.5239(6) -0.0419(8) 1.0016(3) 0.053(3) Uiso 0.50 1 d P B -1
C87 C 0.5707(9) -0.1074(12) 1.0073(5) 0.078(5) Uiso 0.50 1 d P B -1
H87A H 0.5572 -0.1586 0.9931 0.116 Uiso 0.50 1 calc PR B -1
H87B H 0.5764 -0.1254 1.0308 0.116 Uiso 0.50 1 calc PR B -1
H87C H 0.6117 -0.0844 1.0021 0.116 Uiso 0.50 1 calc PR B -1
C88 C 0.5037(6) 0.1073(8) 1.0197(3) 0.059(3) Uiso 0.50 1 d P B -1
H88A H 0.5207 0.1548 1.0337 0.071 Uiso 0.50 1 calc PR B -1
C89 C 0.5374(3) 0.0374(4) 1.02075(15) 0.0590(14) Uiso 1 1 d . B -1
H89A H 0.5765 0.0376 1.0362 0.071 Uiso 1 1 calc R B -1
C90 C 0.6860(8) 0.0426(12) 0.6567(4) 0.093(5) Uiso 0.50 1 d P D 1
H90A H 0.6931 0.1022 0.6508 0.111 Uiso 0.50 1 calc PR D 1
C91 C 0.7231(8) -0.0966(11) 0.6839(4) 0.090(4) Uiso 0.50 1 d P D 1
H91A H 0.7524 -0.1345 0.6975 0.108 Uiso 0.50 1 calc PR D 1
C92 C 0.6311(6) -0.0899(8) 0.6400(3) 0.054(3) Uiso 0.50 1 d P D 1
C93 C 0.6369(5) -0.1639(8) 0.6466(3) 0.050(2) Uiso 0.50 1 d P E 2
H93A H 0.6360 -0.2266 0.6482 0.060 Uiso 0.50 1 calc PR E 2
C94 C 0.5984(5) -0.0246(7) 0.6201(3) 0.050(2) Uiso 0.50 1 d P E 2
H94A H 0.5723 0.0117 0.6043 0.060 Uiso 0.50 1 calc PR E 2
C95 C 0.6887(5) -0.0265(7) 0.6669(3) 0.045(2) Uiso 0.50 1 d P E 2
C96 C 0.7352(5) 0.0098(6) 0.6858(3) 0.116(3) Uiso 1 1 d . D 1
H96A H 0.7652 0.0427 0.7011 0.139 Uiso 0.50 1 calc PR D 1
C97 C 0.5855(4) -0.1236(5) 0.6197(2) 0.089(2) Uiso 1 1 d . D 1
H97A H 0.5909 -0.1881 0.6193 0.134 Uiso 0.50 1 calc PR D 1
H97B H 0.5864 -0.0997 0.5973 0.134 Uiso 0.50 1 calc PR D 1
H97C H 0.5441 -0.1093 0.6266 0.134 Uiso 0.50 1 calc PR D 1
C98 C 0.6787(3) -0.1283(4) 0.66604(16) 0.0657(16) Uiso 1 1 d . D 1
H98A H 0.6733 -0.1899 0.6693 0.079 Uiso 0.50 1 calc PR D 1
C99 C 0.6430(3) 0.0117(4) 0.64066(18) 0.0692(17) Uiso 1 1 d . D 1
H99A H 0.6130 0.0489 0.6271 0.083 Uiso 0.50 1 calc PR D 1
C96A C 0.7370 0.0113 0.6867 0.112 Uiso 0.00 1 d P E 2
H96B H 0.7223 0.0670 0.6953 0.169 Uiso 0.50 1 calc PR E 2
H96C H 0.7722 0.0235 0.6740 0.169 Uiso 0.50 1 calc PR E 2
H96D H 0.7527 -0.0284 0.7053 0.169 Uiso 0.50 1 calc PR E 2
C97A C 0.5843 -0.1249 0.6192 0.088 Uiso 0.00 1 d P E 2
H97D H 0.5511 -0.1557 0.6051 0.106 Uiso 0.50 1 calc PR E 2
C98A C 0.6789 -0.1295 0.6664 0.066 Uiso 0.00 1 d P E 2
H98B H 0.7065 -0.1653 0.6818 0.079 Uiso 0.50 1 calc PR E 2
C99A C 0.6427 0.0131 0.6406 0.069 Uiso 0.00 1 d P E 2
H99B H 0.6458 0.0755 0.6383 0.083 Uiso 0.50 1 calc PR E 2
C1T C 0.4926(5) -0.0837(7) 0.7652(2) 0.036(2) Uiso 0.50 1 d P F -1
C2T C 0.4943(7) 0.0047(9) 0.7692(4) 0.067(3) Uiso 0.50 1 d P F -1
H2TA H 0.4849 0.0302 0.7893 0.080 Uiso 0.50 1 calc PR F -1
C3T C 0.5108(7) 0.0621(9) 0.7423(4) 0.072(4) Uiso 0.50 1 d P F -1
H3TA H 0.5122 0.1248 0.7442 0.087 Uiso 0.50 1 calc PR F -1
C4T C 0.5242(7) 0.0178(9) 0.7135(4) 0.072(3) Uiso 0.50 1 d P F -1
H4TA H 0.5350 0.0534 0.6959 0.086 Uiso 0.50 1 calc PR F -1
C5T C 0.5231(6) -0.0709(9) 0.7089(3) 0.068(3) Uiso 0.50 1 d P F -1
H5TA H 0.5330 -0.0964 0.6889 0.081 Uiso 0.50 1 calc PR F -1
C6T C 0.4761(7) -0.1498(9) 0.7913(3) 0.074(4) Uiso 0.50 1 d P F -1
H6TA H 0.4672 -0.1175 0.8110 0.110 Uiso 0.50 1 calc PR F -1
H6TB H 0.5127 -0.1900 0.7977 0.110 Uiso 0.50 1 calc PR F -1
H6TC H 0.4379 -0.1841 0.7818 0.110 Uiso 0.50 1 calc PR F -1
C7T C 0.5069(5) -0.1231(8) 0.7345(3) 0.045(2) Uiso 0.50 1 d P F -1
H7TA H 0.5051 -0.1856 0.7319 0.054 Uiso 0.50 1 calc PR F -1

loop_
_atom_site_aniso_label
_atom_site_aniso_U_11
_atom_site_aniso_U_22
_atom_site_aniso_U_33
_atom_site_aniso_U_23
_atom_site_aniso_U_13
_atom_site_aniso_U_12
Ta1 0.01616(7) 0.01888(7) 0.01674(7) 0.00055(5) 0.00254(5) -0.00050(5)
Cl1 0.0245(4) 0.0308(5) 0.0224(4) -0.0062(3) 0.0001(3) -0.0001(3)
O1 0.0323(15) 0.0424(16) 0.0193(13) 0.0024(11) -0.0058(11) -0.0076(12)
O2 0.0353(16) 0.0512(19) 0.0237(14) -0.0087(13) -0.0077(12) -0.0091(14)
O3 0.0333(15) 0.0464(17) 0.0253(14) 0.0098(12) 0.0147(12) 0.0052(13)
O4 0.076(3) 0.071(2) 0.0342(18) 0.0271(17) 0.0328(18) 0.038(2)
N1 0.0160(13) 0.0230(15) 0.0219(14) -0.0017(11) 0.0053(11) 0.0001(11)
N2 0.0159(14) 0.0244(15) 0.0170(14) 0.0024(11) 0.0022(11) 0.0009(11)
N3 0.0187(14) 0.0242(15) 0.0205(15) -0.0033(11) 0.0048(12) 0.0033(11)
C1 0.0216(17) 0.0241(17) 0.0211(17) 0.0046(13) 0.0062(14) 0.0005(14)
C2 0.0250(18) 0.034(2) 0.033(2) -0.0019(16) 0.0079(16) -0.0054(16)
C3 0.0232(19) 0.055(3) 0.040(2) -0.001(2) 0.0108(17) -0.0087(19)
C4 0.027(2) 0.061(3) 0.039(2) 0.001(2) 0.0168(19) 0.004(2)
C5 0.039(2) 0.041(2) 0.037(2) -0.0075(18) 0.0190(19) 0.0034(19)
C6 0.031(2) 0.032(2) 0.028(2) -0.0043(16) 0.0135(16) -0.0051(16)
C7 0.030(2) 0.043(2) 0.048(3) -0.011(2) 0.016(2) -0.0152(19)
C8 0.041(3) 0.060(3) 0.043(3) -0.005(2) 0.009(2) -0.023(2)
C9 0.047(3) 0.053(3) 0.069(4) -0.012(3) 0.001(3) -0.008(2)
C10 0.048(3) 0.066(3) 0.045(3) -0.033(2) 0.032(2) -0.032(2)
C10A 0.050 0.061 0.044 -0.030 0.029 -0.032
C11 0.059(4) 0.053(3) 0.109(6) 0.021(3) -0.035(4) -0.025(3)
C12B 0.107(13) 0.068(9) 0.055(8) 0.011(7) -0.017(8) -0.054(9)
C12 0.050(6) 0.028(5) 0.054(7) -0.008(4) 0.022(5) -0.004(4)
C13 0.0154(16) 0.0232(17) 0.0191(16) -0.0015(13) 0.0050(13) 0.0020(13)
C14 0.0230(18) 0.0288(19) 0.0209(18) -0.0023(14) 0.0051(14) 0.0024(14)
C15 0.0241(19) 0.039(2) 0.0223(19) -0.0093(16) 0.0002(15) -0.0034(16)
C16 0.035(2) 0.031(2) 0.036(2) -0.0077(17) 0.0033(18) -0.0127(17)
C17 0.029(2) 0.031(2) 0.027(2) 0.0001(15) 0.0043(16) -0.0075(16)
C18 0.0173(17) 0.0233(18) 0.0270(19) 0.0001(14) 0.0046(14) -0.0006(13)
C19 0.042(3) 0.058(3) 0.027(2) 0.002(2) -0.0100(19) -0.014(2)
C20 0.0182(17) 0.0253(18) 0.0239(18) 0.0028(14) 0.0064(14) 0.0019(13)
C21 0.033(2) 0.031(2) 0.028(2) 0.0088(16) 0.0001(16) -0.0059(16)
C22 0.0203(17) 0.0227(17) 0.0225(18) 0.0049(13) 0.0005(14) -0.0028(13)
C23 0.0224(18) 0.032(2) 0.0181(17) 0.0004(14) 0.0003(14) -0.0010(14)
C24 0.034(2) 0.040(2) 0.0190(18) -0.0011(16) -0.0030(16) 0.0014(17)
C25 0.036(2) 0.043(2) 0.025(2) 0.0018(17) -0.0126(17) -0.0009(19)
C26 0.0216(19) 0.035(2) 0.037(2) 0.0038(17) -0.0037(16) 0.0050(16)
C27 0.0215(18) 0.0233(18) 0.0256(19) 0.0031(14) 0.0000(14) 0.0009(14)
C28 0.0248(19) 0.035(2) 0.0241(19) 0.0060(15) 0.0036(15) 0.0063(16)
C29 0.041(3) 0.035(2) 0.040(2) -0.0018(18) 0.011(2) 0.0061(19)
C30 0.026(2) 0.050(3) 0.043(3) 0.013(2) 0.0089(18) 0.0101(19)
C31 0.028(2) 0.048(3) 0.0217(19) -0.0007(17) 0.0024(15) 0.0053(17)
C32 0.045(3) 0.050(3) 0.028(2) -0.0033(19) 0.0070(19) 0.014(2)
C33 0.040(3) 0.072(4) 0.043(3) -0.004(2) 0.016(2) -0.009(2)
C34 0.0256(19) 0.0239(18) 0.0209(17) 0.0005(13) 0.0036(14) 0.0014(14)
C35 0.034(2) 0.0256(19) 0.0250(19) 0.0042(14) 0.0094(16) 0.0041(15)
C36 0.065(3) 0.047(3) 0.026(2) 0.0143(19) 0.019(2) 0.023(2)
C37 0.071(4) 0.080(4) 0.024(2) 0.023(2) 0.014(2) 0.046(3)
C38 0.053(3) 0.059(3) 0.025(2) 0.011(2) 0.008(2) 0.034(2)
C39 0.037(2) 0.028(2) 0.0205(18) 0.0020(14) 0.0046(16) 0.0132(16)
C40 0.052(3) 0.045(3) 0.032(2) 0.0105(19) 0.022(2) 0.001(2)
C41 0.0256(19) 0.032(2) 0.0241(19) -0.0028(15) -0.0004(15) 0.0078(15)
C42 0.038(2) 0.057(3) 0.023(2) 0.0013(19) 0.0009(18) 0.023(2)
C43 0.0165(16) 0.032(2) 0.0191(17) -0.0015(14) 0.0044(13) 0.0055(14)
C44 0.0179(17) 0.0301(19) 0.0270(19) -0.0001(15) 0.0029(14) 0.0032(14)
C45 0.0200(18) 0.035(2) 0.029(2) 0.0036(16) 0.0068(15) 0.0027(15)
C46 0.028(2) 0.038(2) 0.0237(19) 0.0006(16) 0.0080(15) 0.0094(16)
C47 0.029(2) 0.0278(19) 0.0255(19) -0.0048(15) 0.0049(15) 0.0063(15)
C48 0.0190(17) 0.0293(19) 0.0234(18) -0.0005(14) 0.0050(14) 0.0055(14)
C49 0.0264(19) 0.030(2) 0.028(2) -0.0047(15) 0.0104(16) 0.0009(15)
C50 0.034(2) 0.035(2) 0.038(2) -0.0140(18) 0.0083(18) -0.0035(17)
C51 0.042(3) 0.033(2) 0.042(3) 0.0039(18) 0.013(2) 0.0043(19)
C52 0.026(2) 0.036(2) 0.038(2) -0.0084(18) 0.0086(17) -0.0074(16)
C53 0.043(3) 0.038(3) 0.057(3) -0.007(2) 0.013(2) -0.009(2)
C54 0.077(4) 0.061(4) 0.055(3) -0.014(3) -0.020(3) -0.015(3)

loop_
_atom_type_symbol
_atom_type_description
_atom_type_scat_dispersion_real
_atom_type_scat_dispersion_imag
_atom_type_scat_source
C C 0.0033 0.0016 'International Tables Vol C Tables 4.2.6.8 and 6.1.1.4'
H H 0.0000 0.0000 'International Tables Vol C Tables 4.2.6.8 and 6.1.1.4'
N N 0.0061 0.0033 'International Tables Vol C Tables 4.2.6.8 and 6.1.1.4'
O O 0.0106 0.0060 'International Tables Vol C Tables 4.2.6.8 and 6.1.1.4'
Cl Cl 0.1484 0.1585 'International Tables Vol C Tables 4.2.6.8 and 6.1.1.4'
Ta Ta -0.7052 6.5227 'International Tables Vol C Tables 4.2.6.8 and 6.1.1.4'

loop_
_geom_angle_atom_site_label_1
_geom_angle_atom_site_label_2
_geom_angle_atom_site_label_3
_geom_angle
_geom_angle_site_symmetry_1
_geom_angle_site_symmetry_3
_geom_angle_publ_flag
N1 Ta1 C34 93.01(13) . . ?
N1 Ta1 C13 99.34(12) . . ?
C34 Ta1 C13 89.76(13) . . ?
N1 Ta1 N2 94.33(12) . . ?
C34 Ta1 N2 160.41(12) . . ?
C13 Ta1 N2 71.13(11) . . ?
N1 Ta1 Cl1 101.50(10) . . ?
C34 Ta1 Cl1 108.93(10) . . ?
C13 Ta1 Cl1 151.02(9) . . ?
N2 Ta1 Cl1 87.35(7) . . ?
N1 Ta1 N3 162.98(12) . . ?
C34 Ta1 N3 70.39(12) . . ?
C13 Ta1 N3 84.74(11) . . ?
N2 Ta1 N3 102.61(10) . . ?
Cl1 Ta1 N3 81.20(7) . . ?
C14 O1 C19 105.6(3) . . ?
C15 O2 C19 104.0(3) . . ?
C35 O3 C40 107.0(3) . . ?
C36 O4 C40 104.5(3) . . ?
C1 N1 Ta1 172.7(3) . . ?
C20 N2 C22 117.3(3) . . ?
C20 N2 Ta1 118.3(2) . . ?
C22 N2 Ta1 123.7(2) . . ?
C41 N3 C43 116.7(3) . . ?
C41 N3 Ta1 113.4(2) . . ?
C43 N3 Ta1 129.8(2) . . ?
N1 C1 C6 119.5(3) . . ?
N1 C1 C2 119.6(3) . . ?
C6 C1 C2 120.8(3) . . ?
C3 C2 C1 117.7(4) . . ?
C3 C2 C7 121.6(4) . . ?
C1 C2 C7 120.7(3) . . ?
C4 C3 C2 121.7(4) . . ?
C3 C4 C5 120.0(4) . . ?
C4 C5 C6 121.2(4) . . ?
C5 C6 C1 118.5(4) . . ?
C5 C6 C10 120.4(4) . . ?
C1 C6 C10 121.1(3) . . ?
C5 C6 C10A 120.8(3) . . ?
C1 C6 C10A 120.7(3) . . ?
C10 C6 C10A 0.39(19) . . ?
C2 C7 C9 109.7(4) . . ?
C2 C7 C8 114.5(4) . . ?
C9 C7 C8 109.9(4) . . ?
C11 C10 C6 113.4(4) . . ?
C11 C10 C12 104.7(6) . . ?
C6 C10 C12 106.1(5) . . ?
C12B C10A C11 113.7(6) . . ?
C12B C10A C6 123.4(7) . . ?
C11 C10A C6 113.2(3) . . ?
C10 C11 C10A 0.4(2) . . ?
C14 C13 C18 111.5(3) . . ?
C14 C13 Ta1 130.7(3) . . ?
C18 C13 Ta1 117.7(2) . . ?
C13 C14 O1 127.6(3) . . ?
C13 C14 C15 125.0(4) . . ?
O1 C14 C15 107.4(3) . . ?
O2 C15 C16 126.8(4) . . ?
O2 C15 C14 110.7(4) . . ?
C16 C15 C14 122.5(4) . . ?
C15 C16 C17 115.6(4) . . ?
C16 C17 C18 121.5(4) . . ?
C17 C18 C13 123.9(3) . . ?
C17 C18 C20 120.2(3) . . ?
C13 C18 C20 115.8(3) . . ?
O1 C19 O2 107.4(3) . . ?
N2 C20 C18 117.0(3) . . ?
N2 C20 C21 123.8(3) . . ?
C18 C20 C21 119.2(3) . . ?
C23 C22 C27 121.3(3) . . ?
C23 C22 N2 120.7(3) . . ?
C27 C22 N2 118.0(3) . . ?
C24 C23 C22 118.3(3) . . ?
C24 C23 C31 118.4(3) . . ?
C22 C23 C31 123.2(3) . . ?
C25 C24 C23 121.5(4) . . ?
C24 C25 C26 119.5(4) . . ?
C25 C26 C27 121.7(4) . . ?
C26 C27 C22 117.7(3) . . ?
C26 C27 C28 118.5(3) . . ?
C22 C27 C28 123.9(3) . . ?
C27 C28 C30 111.7(3) . . ?
C27 C28 C29 111.5(3) . . ?
C30 C28 C29 108.9(3) . . ?
C23 C31 C32 111.5(3) . . ?
C23 C31 C33 111.0(4) . . ?
C32 C31 C33 108.9(4) . . ?
C35 C34 C39 112.3(3) . . ?
C35 C34 Ta1 127.1(3) . . ?
C39 C34 Ta1 119.7(3) . . ?
O3 C35 C36 107.5(3) . . ?
O3 C35 C34 127.4(3) . . ?
C36 C35 C34 125.1(4) . . ?
C37 C36 O4 126.9(4) . . ?
C37 C36 C35 121.7(4) . . ?
O4 C36 C35 111.2(4) . . ?
C36 C37 C38 116.5(4) . . ?
C39 C38 C37 121.3(4) . . ?
C38 C39 C34 122.9(4) . . ?
C38 C39 C41 120.3(4) . . ?
C34 C39 C41 116.8(3) . . ?
O3 C40 O4 107.9(3) . . ?
N3 C41 C39 117.9(3) . . ?
N3 C41 C42 124.3(3) . . ?
C39 C41 C42 117.7(3) . . ?
C44 C43 C48 121.0(3) . . ?
C44 C43 N3 119.8(3) . . ?
C48 C43 N3 119.1(3) . . ?
C45 C44 C43 118.5(4) . . ?
C45 C44 C52 120.3(3) . . ?
C43 C44 C52 121.1(3) . . ?
C46 C45 C44 121.3(4) . . ?
C47 C46 C45 119.7(4) . . ?
C46 C47 C48 121.8(4) . . ?
C47 C48 C43 117.5(3) . . ?
C47 C48 C49 118.4(3) . . ?
C43 C48 C49 124.1(3) . . ?
C48 C49 C50 112.4(3) . . ?
C48 C49 C51 111.7(3) . . ?
C50 C49 C51 107.7(3) . . ?
C54 C52 C53 109.8(4) . . ?
C54 C52 C44 112.4(4) . . ?
C53 C52 C44 113.4(4) . . ?
C88 C84 C85 109.2(12) . . ?
C87 C86 C89 115.6(12) . . ?
C89 C88 C84 125.8(12) . . ?
C88 C89 C86 128.1(9) . . ?
C99 C90 C96 134.0(17) . . ?
C98 C91 C96 122.0(14) . . ?
C97 C92 C98 132.3(10) . . ?
C97 C92 C99 120.7(10) . . ?
C98 C92 C99 106.9(8) . . ?
C98A C93 C97A 132.1(9) . . ?
C99A C94 C97A 124.7(8) . . ?
C96A C95 C99A 128.7(8) . . ?
C96A C95 C98A 121.7(7) . . ?
C99A C95 C98A 109.2(6) . . ?
C90 C96 C91 101.7(11) . . ?
C91 C98 C92 131.7(11) . . ?
C90 C99 C92 122.1(12) . . ?
C94 C97A C93 104.1(6) . . ?
C93 C98A C95 121.0(7) . . ?
C94 C99A C95 128.7(6) . . ?
C2T C1T C7T 120.3(10) . . ?
C2T C1T C6T 124.6(11) . . ?
C7T C1T C6T 115.2(9) . . ?
C1T C2T C3T 119.8(12) . . ?
C4T C3T C2T 115.7(13) . . ?
C5T C4T C3T 125.6(14) . . ?
C4T C5T C7T 117.4(14) . . ?
C5T C7T C1T 121.1(10) . . ?

loop_
_geom_bond_atom_site_label_1
_geom_bond_atom_site_label_2
_geom_bond_distance
_geom_bond_site_symmetry_2
_geom_bond_publ_flag
Ta1 N1 1.786(3) . ?
Ta1 C34 2.195(4) . ?
Ta1 C13 2.245(3) . ?
Ta1 N2 2.360(3) . ?
Ta1 Cl1 2.3627(9) . ?
Ta1 N3 2.519(3) . ?
O1 C14 1.385(4) . ?
O1 C19 1.406(5) . ?
O2 C15 1.367(5) . ?
O2 C19 1.435(6) . ?
O3 C35 1.374(5) . ?
O3 C40 1.417(5) . ?
O4 C36 1.374(5) . ?
O4 C40 1.418(6) . ?
N1 C1 1.396(4) . ?
N2 C20 1.292(5) . ?
N2 C22 1.467(4) . ?
N3 C41 1.294(5) . ?
N3 C43 1.454(4) . ?
C1 C6 1.401(5) . ?
C1 C2 1.415(5) . ?
C2 C3 1.388(6) . ?
C2 C7 1.504(6) . ?
C3 C4 1.371(6) . ?
C4 C5 1.373(6) . ?
C5 C6 1.387(5) . ?
C6 C10 1.510(6) . ?
C6 C10A 1.511(4) . ?
C7 C9 1.513(7) . ?
C7 C8 1.537(6) . ?
C10 C11 1.465(8) . ?
C10 C12 1.693(11) . ?
C10A C12B 1.336(12) . ?
C10A C11 1.467(6) . ?
C13 C14 1.384(5) . ?
C13 C18 1.428(5) . ?
C14 C15 1.392(5) . ?
C15 C16 1.367(6) . ?
C16 C17 1.393(6) . ?
C17 C18 1.395(5) . ?
C18 C20 1.467(5) . ?
C20 C21 1.506(5) . ?
C22 C23 1.399(5) . ?
C22 C27 1.408(5) . ?
C23 C24 1.392(5) . ?
C23 C31 1.520(5) . ?
C24 C25 1.372(6) . ?
C25 C26 1.381(6) . ?
C26 C27 1.393(5) . ?
C27 C28 1.524(5) . ?
C28 C30 1.528(6) . ?
C28 C29 1.533(6) . ?
C31 C32 1.533(6) . ?
C31 C33 1.545(6) . ?
C34 C35 1.381(5) . ?
C34 C39 1.429(5) . ?
C35 C36 1.380(6) . ?
C36 C37 1.359(7) . ?
C37 C38 1.394(6) . ?
C38 C39 1.388(5) . ?
C39 C41 1.476(5) . ?
C41 C42 1.506(5) . ?
C43 C44 1.404(5) . ?
C43 C48 1.411(5) . ?
C44 C45 1.388(5) . ?
C44 C52 1.523(6) . ?
C45 C46 1.377(6) . ?
C46 C47 1.375(6) . ?
C47 C48 1.397(5) . ?
C48 C49 1.520(5) . ?
C49 C50 1.535(5) . ?
C49 C51 1.542(6) . ?
C52 C54 1.514(7) . ?
C52 C53 1.522(6) . ?
C84 C88 1.329(18) . ?
C84 C85 1.60(2) . ?
C86 C87 1.36(2) . ?
C86 C89 1.400(12) . ?
C88 C89 1.241(12) . ?
C90 C99 1.103(16) . ?
C90 C96 1.491(19) . ?
C91 C98 1.161(16) . ?
C91 C96 1.592(17) . ?
C92 C97 1.240(12) . ?
C92 C98 1.423(13) . ?
C92 C99 1.522(13) . ?
C93 C98A 1.185(11) . ?
C93 C97A 1.520(11) . ?
C94 C99A 1.251(11) . ?
C94 C97A 1.511(10) . ?
C95 C96A 1.291(10) . ?
C95 C99A 1.420(10) . ?
C95 C98A 1.535(10) . ?
C1T C2T 1.316(16) . ?
C1T C7T 1.425(11) . ?
C1T C6T 1.501(16) . ?
C2T C3T 1.449(17) . ?
C3T C4T 1.382(19) . ?
C4T C5T 1.324(18) . ?
C5T C7T 1.361(16) . ?
